data_4302990
loop_
_publ_author_name
'Zdenek Moravec'
'Radek Sluka'
'Marek Necas'
'Vojtech Jancik'
'Jiri Pinkas'

_publ_section_title
;
A Structurally Diverse Series of Aluminum Chloride Alkoxides
[ClxAl(\m-OR)y]n (R =nBu,cHex, Ph, 2,4-tBu2C6H3)
;
_journal_name_full 'Inorganic Chemistry'
_journal_page_first 8106
_journal_page_last 8114
_journal_paper_doi 10.1021/ic802251g
_journal_volume 48
_journal_year 2009
_chemical_formula_moiety 'C12 H27 Al3 Cl6 O3'
_chemical_formula_sum 'C12 H27 Al3 Cl6 O3'
_chemical_formula_weight 512.98
_chemical_name_systematic
; 
 ? 
;
_space_group_IT_number 2
_symmetry_cell_setting triclinic
_symmetry_space_group_name_Hall '-P 1'
_symmetry_space_group_name_H-M 'P -1'
_atom_sites_solution_hydrogens geom
_atom_sites_solution_primary direct
_atom_sites_solution_secondary difmap
_audit_creation_method SHELXL-97
_cell_angle_alpha 101.23(2)
_cell_angle_beta 98.90(3)
_cell_angle_gamma 98.48(3)
_cell_formula_units_Z 4
_cell_length_a 8.345(2)
_cell_length_b 16.094(3)
_cell_length_c 18.646(4)
_cell_measurement_reflns_used 81494
_cell_measurement_temperature 120(2)
_cell_measurement_theta_max 25.02
_cell_measurement_theta_min 3.04
_cell_volume 2385.6(10)
_computing_cell_refinement 'Xcalibur (Oxford Diffraction Ltd, 2006)'
_computing_data_collection 'Xcalibur (Oxford Diffraction Ltd, 2006)'
_computing_data_reduction 'Xcalibur (Oxford Diffraction Ltd, 2006)'
_computing_molecular_graphics 'SHELXTL (Bruker, 1998)'
_computing_publication_material 'SHELXTL (Bruker, 1998)'
_computing_structure_refinement 'SHELXTL (Bruker, 1998)'
_computing_structure_solution 'SHELXTL (Bruker, 1998)'
_diffrn_ambient_temperature 120(2)
_diffrn_measured_fraction_theta_full 0.969
_diffrn_measured_fraction_theta_max 0.969
_diffrn_radiation_monochromator graphite
_diffrn_radiation_source 'fine-focus sealed tube'
_diffrn_radiation_type MoK\a
_diffrn_radiation_wavelength 0.71073
_diffrn_reflns_av_R_equivalents 0.0457
_diffrn_reflns_av_sigmaI/netI 0.0463
_diffrn_reflns_limit_h_max 9
_diffrn_reflns_limit_h_min -7
_diffrn_reflns_limit_k_max 17
_diffrn_reflns_limit_k_min -19
_diffrn_reflns_limit_l_max 22
_diffrn_reflns_limit_l_min -22
_diffrn_reflns_number 15550
_diffrn_reflns_theta_full 25.02
_diffrn_reflns_theta_max 25.02
_diffrn_reflns_theta_min 3.04
_exptl_absorpt_coefficient_mu 0.840
_exptl_absorpt_correction_T_max 0.8500
_exptl_absorpt_correction_T_min 0.7300
_exptl_absorpt_correction_type analytical
_exptl_absorpt_process_details 'Xcalibur, Oxford Diffraction'
_exptl_crystal_colour colorless
_exptl_crystal_density_diffrn 1.428
_exptl_crystal_density_method 'not measured'
_exptl_crystal_description prism
_exptl_crystal_F_000 1056
_exptl_crystal_size_max 0.40
_exptl_crystal_size_mid 0.20
_exptl_crystal_size_min 0.20
_refine_diff_density_max 0.574
_refine_diff_density_min -0.373
_refine_diff_density_rms 0.076
_refine_ls_extinction_method none
_refine_ls_goodness_of_fit_ref 0.984
_refine_ls_hydrogen_treatment constr
_refine_ls_matrix_type full
_refine_ls_number_parameters 461
_refine_ls_number_reflns 8149
_refine_ls_number_restraints 95
_refine_ls_restrained_S_all 0.980
_refine_ls_R_factor_all 0.0481
_refine_ls_R_factor_gt 0.0378
_refine_ls_shift/su_max 0.001
_refine_ls_shift/su_mean 0.000
_refine_ls_structure_factor_coef Fsqd
_refine_ls_weighting_details 'calc w=1/[\s^2^(Fo^2^)+(0.0553P)^2^+0.0000P] where P=(Fo^2^+2Fc^2^)/3'
_refine_ls_weighting_scheme calc
_refine_ls_wR_factor_gt 0.0893
_refine_ls_wR_factor_ref 0.0941
_reflns_number_gt 6556
_reflns_number_total 8149
_reflns_threshold_expression >2sigma(I)
_cod_data_source_file ic802251g_si_001_5.cif
_cod_data_source_block Compound5
_cod_depositor_comments
;
The following automatic conversions were performed:
'_symmetry_cell_setting' value 'Triclinic' changed to 'triclinic'
according to '/home/saulius/struct/CIF-dictionaries/cif_core.dic'
dictionary named 'cif_core.dic' version 2.4.1 from 2010-06-29.

Automatic conversion script
Id: cif_fix_enum 1527 2010-12-29 10:47:43Z saulius 
;
_cod_database_code 4302990

loop_
_symmetry_equiv_pos_as_xyz
'x, y, z'
'-x, -y, -z'

loop_
_atom_site_label
_atom_site_type_symbol
_atom_site_fract_x
_atom_site_fract_y
_atom_site_fract_z
_atom_site_U_iso_or_equiv
_atom_site_adp_type
_atom_site_occupancy
_atom_site_symmetry_multiplicity
_atom_site_calc_flag
_atom_site_refinement_flags
_atom_site_disorder_assembly
_atom_site_disorder_group
Cl1 Cl 0.45360(8) 0.55566(5) 0.32082(4) 0.03490(18) Uani 1 1 d . . .
Cl2 Cl 0.50461(8) 0.37753(4) 0.18743(4) 0.02813(16) Uani 1 1 d . . .
Cl3 Cl 1.10746(8) 0.39717(4) 0.39845(3) 0.02622(16) Uani 1 1 d . . .
Cl4 Cl 0.78882(8) 0.25788(4) 0.26482(4) 0.02654(16) Uani 1 1 d . . .
Cl5 Cl 1.08202(7) 0.63034(4) 0.35677(3) 0.02423(15) Uani 1 1 d . . .
Cl6 Cl 1.07404(8) 0.59608(4) 0.16251(4) 0.03020(17) Uani 1 1 d . . .
Cl7 Cl -0.09152(8) 0.08633(5) 0.11566(4) 0.03360(18) Uani 1 1 d . . .
Cl8 Cl 0.22118(8) 0.20456(4) 0.26380(4) 0.02999(17) Uani 1 1 d . . .
Cl9 Cl 0.54810(8) -0.08750(5) 0.17214(4) 0.03335(18) Uani 1 1 d . . .
Cl10 Cl 0.49775(8) 0.06880(4) 0.32406(4) 0.02859(16) Uani 1 1 d . . .
Cl11 Cl -0.07835(8) -0.15963(4) 0.12743(4) 0.02884(16) Uani 1 1 d . . .
Cl12 Cl -0.09177(8) -0.15827(4) 0.31647(4) 0.02873(16) Uani 1 1 d . . .
Al1 Al 0.61724(9) 0.48619(5) 0.27159(4) 0.01988(18) Uani 1 1 d . . .
Al2 Al 0.90720(9) 0.38541(5) 0.31164(4) 0.01757(17) Uani 1 1 d . . .
Al3 Al 0.97437(9) 0.55580(5) 0.24972(4) 0.01785(17) Uani 1 1 d . . .
Al4 Al 0.10074(9) 0.08252(5) 0.20139(4) 0.01987(18) Uani 1 1 d . . .
Al5 Al 0.38417(9) -0.02661(5) 0.22907(4) 0.02021(18) Uani 1 1 d . . .
Al6 Al 0.02141(9) -0.10153(5) 0.24001(4) 0.01885(17) Uani 1 1 d . . .
O1 O 0.76385(19) 0.45440(10) 0.33835(8) 0.0185(4) Uani 1 1 d D . .
O2 O 0.97502(18) 0.44271(10) 0.24440(8) 0.0169(4) Uani 1 1 d . . .
O3 O 0.75718(19) 0.55759(10) 0.23625(9) 0.0200(4) Uani 1 1 d . . .
O5 O 0.23841(19) -0.10586(10) 0.25363(9) 0.0189(4) Uani 1 1 d . . .
O6 O 0.02697(18) 0.01323(10) 0.25955(8) 0.0174(4) Uani 1 1 d . . .
C1 C 0.7706(3) 0.48497(16) 0.42069(13) 0.0241(6) Uani 1 1 d D . .
H1A H 0.7010 0.5294 0.4290 0.029 Uiso 1 1 calc R . .
H1B H 0.8855 0.5113 0.4457 0.029 Uiso 1 1 calc R . .
C2 C 0.7101(3) 0.41020(18) 0.45348(15) 0.0323(7) Uani 1 1 d D . .
H2A H 0.7778 0.3653 0.4428 0.039 Uiso 1 1 calc R . .
H2B H 0.7272 0.4303 0.5082 0.039 Uiso 1 1 calc R . .
C3 C 0.5332(4) 0.3707(2) 0.42485(17) 0.0411(8) Uani 1 1 d D . .
H3A H 0.5160 0.3481 0.3704 0.049 Uiso 1 1 calc R . .
H3B H 0.4648 0.4156 0.4340 0.049 Uiso 1 1 calc R . .
C4 C 0.4769(4) 0.29721(19) 0.46218(17) 0.0415(8) Uani 1 1 d D . .
H4A H 0.3601 0.2731 0.4420 0.062 Uiso 1 1 calc R . .
H4B H 0.4919 0.3196 0.5160 0.062 Uiso 1 1 calc R . .
H4C H 0.5428 0.2521 0.4523 0.062 Uiso 1 1 calc R . .
C5 C 1.0661(3) 0.39502(16) 0.19137(13) 0.0201(5) Uani 1 1 d . . .
H5A H 1.1088 0.3489 0.2124 0.024 Uiso 1 1 calc R . .
H5B H 1.1611 0.4351 0.1841 0.024 Uiso 1 1 calc R . .
C6 C 0.9520(3) 0.35616(18) 0.11762(14) 0.0291(6) Uani 1 1 d . . .
H6A H 0.9042 0.4021 0.0984 0.035 Uiso 1 1 calc R . .
H6B H 0.8603 0.3140 0.1249 0.035 Uiso 1 1 calc R . .
C7 C 1.0426(4) 0.31105(19) 0.06019(15) 0.0358(7) Uani 1 1 d . . .
H7A H 1.1112 0.2750 0.0839 0.043 Uiso 1 1 calc R . .
H7B H 0.9600 0.2723 0.0188 0.043 Uiso 1 1 calc R . .
C8 C 1.1516(3) 0.3729(2) 0.02859(15) 0.0366(7) Uani 1 1 d . . .
H8A H 1.2068 0.3402 -0.0071 0.055 Uiso 1 1 calc R . .
H8B H 1.2347 0.4111 0.0691 0.055 Uiso 1 1 calc R . .
H8C H 1.0840 0.4074 0.0033 0.055 Uiso 1 1 calc R . .
C9 C 0.6958(3) 0.62776(16) 0.20495(14) 0.0242(6) Uani 1 1 d . . .
H9A H 0.7900 0.6672 0.1962 0.029 Uiso 1 1 calc R . .
H9B H 0.6413 0.6614 0.2411 0.029 Uiso 1 1 calc R . .
C10 C 0.5745(3) 0.59091(16) 0.13237(13) 0.0230(6) Uani 1 1 d . . .
H10A H 0.6313 0.5609 0.0951 0.028 Uiso 1 1 calc R . .
H10B H 0.4846 0.5482 0.1404 0.028 Uiso 1 1 calc R . .
C11 C 0.5019(3) 0.66125(17) 0.10294(14) 0.0257(6) Uani 1 1 d . . .
H11A H 0.5921 0.7039 0.0951 0.031 Uiso 1 1 calc R . .
H11B H 0.4458 0.6913 0.1405 0.031 Uiso 1 1 calc R . .
C12 C 0.3796(3) 0.62624(19) 0.03039(15) 0.0371(7) Uani 1 1 d . . .
H12A H 0.3358 0.6738 0.0134 0.056 Uiso 1 1 calc R . .
H12B H 0.2889 0.5848 0.0381 0.056 Uiso 1 1 calc R . .
H12C H 0.4351 0.5974 -0.0073 0.056 Uiso 1 1 calc R . .
O4 O 0.24355(19) 0.01622(11) 0.16795(9) 0.0205(4) Uani 1 1 d D A .
C13 C 0.2358(3) -0.00697(17) 0.08486(13) 0.0279(6) Uani 1 1 d DU . .
H13A H 0.1210 -0.0329 0.0596 0.033 Uiso 0.668(5) 1 calc PR A 1
H13B H 0.3063 -0.0503 0.0732 0.033 Uiso 0.668(5) 1 calc PR A 1
H13C H 0.1305 0.0032 0.0585 0.033 Uiso 0.332(5) 1 d PR A 2
H13D H 0.2412 -0.0687 0.0689 0.033 Uiso 0.332(5) 1 d PR A 2
C14A C 0.2940(6) 0.0727(3) 0.0556(2) 0.0274(10) Uani 0.668(5) 1 d PDU A 1
H14A H 0.2761 0.0568 0.0005 0.033 Uiso 0.668(5) 1 calc PR A 1
H14B H 0.2273 0.1171 0.0697 0.033 Uiso 0.668(5) 1 calc PR A 1
C15A C 0.4739(5) 0.1098(3) 0.0860(2) 0.0375(12) Uani 0.668(5) 1 d PDU A 1
H15A H 0.5390 0.0632 0.0786 0.045 Uiso 0.668(5) 1 calc PR A 1
H15B H 0.4890 0.1337 0.1402 0.045 Uiso 0.668(5) 1 calc PR A 1
C16A C 0.5389(8) 0.1809(5) 0.0483(6) 0.0380(18) Uani 0.668(5) 1 d PDU A 1
H16A H 0.6564 0.2023 0.0689 0.057 Uiso 0.668(5) 1 calc PR A 1
H16B H 0.4779 0.2283 0.0574 0.057 Uiso 0.668(5) 1 calc PR A 1
H16C H 0.5239 0.1575 -0.0054 0.057 Uiso 0.668(5) 1 calc PR A 1
C14B C 0.3795(11) 0.0480(5) 0.0656(5) 0.0272(17) Uani 0.332(5) 1 d PDU A 2
H14C H 0.4823 0.0483 0.1004 0.033 Uiso 0.332(5) 1 calc PR A 2
H14D H 0.3933 0.0234 0.0145 0.033 Uiso 0.332(5) 1 calc PR A 2
C15B C 0.3496(11) 0.1388(5) 0.0709(5) 0.0336(19) Uani 0.332(5) 1 d PDU A 2
H15C H 0.3537 0.1663 0.1237 0.040 Uiso 0.332(5) 1 calc PR A 2
H15D H 0.2382 0.1375 0.0428 0.040 Uiso 0.332(5) 1 calc PR A 2
C16B C 0.4784(16) 0.1922(10) 0.0398(11) 0.040(4) Uani 0.332(5) 1 d PDU A 2
H16D H 0.4541 0.2504 0.0429 0.060 Uiso 0.332(5) 1 calc PR A 2
H16E H 0.4750 0.1648 -0.0123 0.060 Uiso 0.332(5) 1 calc PR A 2
H16F H 0.5884 0.1955 0.0690 0.060 Uiso 0.332(5) 1 calc PR A 2
C17 C 0.2863(3) -0.18828(16) 0.26621(15) 0.0261(6) Uani 1 1 d . . .
H17A H 0.3141 -0.2201 0.2201 0.031 Uiso 1 1 calc R . .
H17B H 0.1920 -0.2246 0.2782 0.031 Uiso 1 1 calc R . .
C18 C 0.4327(3) -0.17165(18) 0.32917(15) 0.0313(7) Uani 1 1 d . . .
H18A H 0.5245 -0.1333 0.3174 0.038 Uiso 1 1 calc R . .
H18B H 0.4690 -0.2270 0.3318 0.038 Uiso 1 1 calc R . .
C19 C 0.4016(3) -0.13134(19) 0.40483(15) 0.0341(7) Uani 1 1 d . . .
H19A H 0.3228 -0.1731 0.4208 0.041 Uiso 1 1 calc R . .
H19B H 0.3508 -0.0801 0.4012 0.041 Uiso 1 1 calc R . .
C20 C 0.5601(4) -0.1046(2) 0.46298(18) 0.0499(9) Uani 1 1 d . . .
H20A H 0.5352 -0.0787 0.5111 0.075 Uiso 1 1 calc R . .
H20B H 0.6377 -0.0626 0.4478 0.075 Uiso 1 1 calc R . .
H20C H 0.6094 -0.1554 0.4675 0.075 Uiso 1 1 calc R . .
C21 C -0.0538(3) 0.05411(16) 0.32032(13) 0.0210(6) Uani 1 1 d . . .
H21A H -0.1581 0.0160 0.3206 0.025 Uiso 1 1 calc R . .
H21B H -0.0802 0.1096 0.3112 0.025 Uiso 1 1 calc R . .
C22 C 0.0603(3) 0.06947(17) 0.39492(13) 0.0246(6) Uani 1 1 d . . .
H22A H 0.1601 0.1117 0.3959 0.030 Uiso 1 1 calc R . .
H22B H 0.0955 0.0148 0.4013 0.030 Uiso 1 1 calc R . .
C23 C -0.0229(3) 0.10320(17) 0.45962(14) 0.0304(7) Uani 1 1 d . . .
H23A H -0.1269 0.0628 0.4561 0.037 Uiso 1 1 calc R . .
H23B H 0.0501 0.1038 0.5070 0.037 Uiso 1 1 calc R . .
C24 C -0.0611(4) 0.19246(19) 0.46179(17) 0.0447(8) Uani 1 1 d . . .
H24A H -0.1148 0.2094 0.5042 0.067 Uiso 1 1 calc R . .
H24B H -0.1350 0.1924 0.4155 0.067 Uiso 1 1 calc R . .
H24C H 0.0416 0.2334 0.4672 0.067 Uiso 1 1 calc R . .

loop_
_atom_site_aniso_label
_atom_site_aniso_U_11
_atom_site_aniso_U_22
_atom_site_aniso_U_33
_atom_site_aniso_U_23
_atom_site_aniso_U_13
_atom_site_aniso_U_12
Cl1 0.0288(4) 0.0413(4) 0.0396(4) 0.0071(3) 0.0109(3) 0.0200(3)
Cl2 0.0244(3) 0.0234(4) 0.0306(4) 0.0023(3) -0.0038(3) 0.0001(3)
Cl3 0.0243(3) 0.0292(4) 0.0243(3) 0.0057(3) -0.0007(3) 0.0081(3)
Cl4 0.0263(3) 0.0165(3) 0.0347(4) 0.0034(3) 0.0030(3) 0.0032(3)
Cl5 0.0243(3) 0.0202(3) 0.0234(3) -0.0017(3) -0.0004(3) 0.0029(3)
Cl6 0.0384(4) 0.0269(4) 0.0274(4) 0.0099(3) 0.0115(3) 0.0017(3)
Cl7 0.0348(4) 0.0401(4) 0.0275(4) 0.0084(3) 0.0015(3) 0.0156(3)
Cl8 0.0298(4) 0.0162(3) 0.0419(4) 0.0018(3) 0.0061(3) 0.0044(3)
Cl9 0.0300(4) 0.0367(4) 0.0402(4) 0.0080(3) 0.0182(3) 0.0165(3)
Cl10 0.0229(3) 0.0227(4) 0.0344(4) -0.0003(3) 0.0010(3) -0.0004(3)
Cl11 0.0247(3) 0.0283(4) 0.0261(4) -0.0068(3) 0.0022(3) 0.0009(3)
Cl12 0.0305(4) 0.0231(4) 0.0339(4) 0.0068(3) 0.0137(3) 0.0004(3)
Al1 0.0150(4) 0.0209(4) 0.0233(4) 0.0039(3) 0.0022(3) 0.0049(3)
Al2 0.0187(4) 0.0156(4) 0.0188(4) 0.0036(3) 0.0032(3) 0.0050(3)
Al3 0.0179(4) 0.0154(4) 0.0193(4) 0.0035(3) 0.0019(3) 0.0022(3)
Al4 0.0216(4) 0.0179(4) 0.0209(4) 0.0034(3) 0.0055(3) 0.0060(3)
Al5 0.0168(4) 0.0183(4) 0.0262(4) 0.0027(3) 0.0079(3) 0.0041(3)
Al6 0.0169(4) 0.0158(4) 0.0220(4) -0.0002(3) 0.0048(3) 0.0018(3)
O1 0.0202(9) 0.0206(9) 0.0150(9) 0.0024(7) 0.0040(7) 0.0061(7)
O2 0.0180(9) 0.0157(9) 0.0165(9) 0.0011(7) 0.0040(7) 0.0040(7)
O3 0.0180(9) 0.0164(9) 0.0261(10) 0.0079(8) -0.0002(7) 0.0046(7)
O5 0.0178(9) 0.0124(9) 0.0272(10) 0.0042(7) 0.0050(7) 0.0046(7)
O6 0.0166(9) 0.0177(9) 0.0169(9) -0.0014(7) 0.0056(7) 0.0047(7)
C1 0.0290(15) 0.0239(15) 0.0175(13) -0.0009(11) 0.0060(11) 0.0047(12)
C2 0.0337(16) 0.0381(18) 0.0248(15) 0.0062(13) 0.0059(12) 0.0064(14)
C3 0.0356(18) 0.048(2) 0.0400(18) 0.0152(16) 0.0042(14) 0.0037(15)
C4 0.0427(18) 0.0357(19) 0.0470(19) 0.0128(15) 0.0150(15) -0.0017(15)
C5 0.0201(13) 0.0215(14) 0.0204(13) 0.0014(11) 0.0082(10) 0.0087(11)
C6 0.0288(15) 0.0284(16) 0.0238(14) -0.0055(12) 0.0068(12) -0.0018(12)
C7 0.0452(18) 0.0334(17) 0.0254(15) -0.0053(13) 0.0142(13) 0.0041(14)
C8 0.0390(17) 0.048(2) 0.0235(15) 0.0077(14) 0.0096(13) 0.0061(15)
C9 0.0240(14) 0.0200(14) 0.0288(15) 0.0084(12) -0.0019(11) 0.0085(11)
C10 0.0248(14) 0.0195(14) 0.0230(14) 0.0039(11) 0.0007(11) 0.0035(11)
C11 0.0246(14) 0.0233(15) 0.0308(15) 0.0098(12) 0.0033(11) 0.0060(12)
C12 0.0349(17) 0.0408(19) 0.0360(17) 0.0191(15) -0.0025(13) 0.0038(14)
O4 0.0224(9) 0.0199(10) 0.0206(9) 0.0029(7) 0.0084(7) 0.0060(8)
C13 0.0321(15) 0.0285(15) 0.0176(13) -0.0057(11) 0.0073(11) 0.0002(12)
C14A 0.030(2) 0.030(2) 0.022(2) 0.0051(18) 0.0068(18) 0.0036(18)
C15A 0.036(2) 0.039(3) 0.030(2) 0.0101(19) -0.0037(19) -0.0077(19)
C16A 0.044(4) 0.030(3) 0.037(3) 0.006(2) 0.009(4) -0.002(3)
C14B 0.030(4) 0.030(3) 0.022(3) 0.005(3) 0.008(3) 0.005(3)
C15B 0.041(4) 0.030(3) 0.029(4) 0.006(3) 0.011(3) 0.001(3)
C16B 0.053(8) 0.031(5) 0.038(7) 0.002(5) 0.026(7) 0.001(6)
C17 0.0277(15) 0.0126(13) 0.0406(16) 0.0053(12) 0.0105(12) 0.0087(11)
C18 0.0254(15) 0.0295(16) 0.0454(18) 0.0179(14) 0.0088(13) 0.0105(13)
C19 0.0308(16) 0.0375(18) 0.0351(17) 0.0160(14) 0.0031(13) 0.0027(13)
C20 0.051(2) 0.050(2) 0.045(2) 0.0227(17) -0.0075(15) -0.0039(17)
C21 0.0196(13) 0.0213(14) 0.0223(14) -0.0017(11) 0.0093(11) 0.0073(11)
C22 0.0272(14) 0.0252(15) 0.0201(14) 0.0009(11) 0.0045(11) 0.0060(12)
C23 0.0405(17) 0.0269(16) 0.0228(15) 0.0010(12) 0.0129(12) 0.0018(13)
C24 0.066(2) 0.0335(19) 0.0407(18) 0.0054(15) 0.0277(16) 0.0146(16)

loop_
_atom_type_symbol
_atom_type_description
_atom_type_scat_dispersion_real
_atom_type_scat_dispersion_imag
_atom_type_scat_source
C C 0.0033 0.0016 'International Tables Vol C Tables 4.2.6.8 and 6.1.1.4'
H H 0.0000 0.0000 'International Tables Vol C Tables 4.2.6.8 and 6.1.1.4'
O O 0.0106 0.0060 'International Tables Vol C Tables 4.2.6.8 and 6.1.1.4'
Al Al 0.0645 0.0514 'International Tables Vol C Tables 4.2.6.8 and 6.1.1.4'
Cl Cl 0.1484 0.1585 'International Tables Vol C Tables 4.2.6.8 and 6.1.1.4'

loop_
_geom_angle_atom_site_label_1
_geom_angle_atom_site_label_2
_geom_angle_atom_site_label_3
_geom_angle
_geom_angle_site_symmetry_1
_geom_angle_site_symmetry_3
_geom_angle_publ_flag
O3 Al1 O1 99.58(8) . . ?
O3 Al1 Cl2 110.07(7) . . ?
O1 Al1 Cl2 108.75(7) . . ?
O3 Al1 Cl1 109.18(7) . . ?
O1 Al1 Cl1 113.23(7) . . ?
Cl2 Al1 Cl1 114.94(5) . . ?
O2 Al2 O1 95.30(8) . . ?
O2 Al2 Cl4 113.56(6) . . ?
O1 Al2 Cl4 112.17(7) . . ?
O2 Al2 Cl3 108.70(6) . . ?
O1 Al2 Cl3 111.99(6) . . ?
Cl4 Al2 Cl3 113.71(5) . . ?
O3 Al3 O2 101.39(8) . . ?
O3 Al3 Cl5 107.50(7) . . ?
O2 Al3 Cl5 111.54(7) . . ?
O3 Al3 Cl6 110.02(7) . . ?
O2 Al3 Cl6 110.69(6) . . ?
Cl5 Al3 Cl6 114.81(5) . . ?
O6 Al4 O4 95.07(8) . . ?
O6 Al4 Cl8 112.06(6) . . ?
O4 Al4 Cl8 112.39(7) . . ?
O6 Al4 Cl7 110.27(7) . . ?
O4 Al4 Cl7 112.03(7) . . ?
Cl8 Al4 Cl7 113.62(5) . . ?
O5 Al5 O4 99.62(8) . . ?
O5 Al5 Cl10 109.75(7) . . ?
O4 Al5 Cl10 110.22(7) . . ?
O5 Al5 Cl9 109.95(7) . . ?
O4 Al5 Cl9 111.73(7) . . ?
Cl10 Al5 Cl9 114.55(5) . . ?
O5 Al6 O6 101.27(8) . . ?
O5 Al6 Cl12 110.81(7) . . ?
O6 Al6 Cl12 110.88(6) . . ?
O5 Al6 Cl11 106.77(7) . . ?
O6 Al6 Cl11 111.85(7) . . ?
Cl12 Al6 Cl11 114.40(5) . . ?
C1 O1 Al1 120.32(14) . . ?
C1 O1 Al2 116.59(13) . . ?
Al1 O1 Al2 123.09(9) . . ?
C5 O2 Al3 119.92(14) . . ?
C5 O2 Al2 115.04(14) . . ?
Al3 O2 Al2 123.90(9) . . ?
C9 O3 Al3 118.77(15) . . ?
C9 O3 Al1 119.10(14) . . ?
Al3 O3 Al1 121.54(9) . . ?
C17 O5 Al6 117.04(14) . . ?
C17 O5 Al5 119.92(14) . . ?
Al6 O5 Al5 121.09(9) . . ?
C21 O6 Al6 119.99(14) . . ?
C21 O6 Al4 115.95(14) . . ?
Al6 O6 Al4 123.51(9) . . ?
O1 C1 C2 110.1(2) . . ?
C3 C2 C1 114.2(2) . . ?
C2 C3 C4 111.9(2) . . ?
O2 C5 C6 109.87(18) . . ?
C5 C6 C7 111.7(2) . . ?
C8 C7 C6 113.5(2) . . ?
O3 C9 C10 110.6(2) . . ?
C11 C10 C9 111.0(2) . . ?
C10 C11 C12 112.2(2) . . ?
C13 O4 Al5 119.77(14) . . ?
C13 O4 Al4 117.26(14) . . ?
Al5 O4 Al4 122.89(9) . . ?
O4 C13 C14B 109.1(4) . . ?
O4 C13 C14A 111.1(2) . . ?
C15A C14A C13 112.0(4) . . ?
C14A C15A C16A 112.1(4) . . ?
C15B C14B C13 110.1(7) . . ?
C14B C15B C16B 111.4(8) . . ?
O5 C17 C18 111.0(2) . . ?
C17 C18 C19 115.0(2) . . ?
C18 C19 C20 111.8(2) . . ?
O6 C21 C22 109.99(18) . . ?
C21 C22 C23 112.0(2) . . ?
C24 C23 C22 114.1(2) . . ?

loop_
_geom_bond_atom_site_label_1
_geom_bond_atom_site_label_2
_geom_bond_distance
_geom_bond_site_symmetry_2
_geom_bond_publ_flag
Cl1 Al1 2.0966(11) . ?
Cl2 Al1 2.0962(12) . ?
Cl3 Al2 2.0974(12) . ?
Cl4 Al2 2.0948(12) . ?
Cl5 Al3 2.1036(12) . ?
Cl6 Al3 2.1040(11) . ?
Cl7 Al4 2.0992(12) . ?
Cl8 Al4 2.0948(12) . ?
Cl9 Al5 2.0972(11) . ?
Cl10 Al5 2.0941(12) . ?
Cl11 Al6 2.1069(12) . ?
Cl12 Al6 2.1044(11) . ?
Al1 O3 1.8044(18) . ?
Al1 O1 1.8081(17) . ?
Al2 O2 1.8052(17) . ?
Al2 O1 1.8090(17) . ?
Al3 O3 1.7962(17) . ?
Al3 O2 1.8042(17) . ?
Al4 O6 1.8093(18) . ?
Al4 O4 1.8148(17) . ?
Al5 O5 1.8051(18) . ?
Al5 O4 1.8114(18) . ?
Al6 O5 1.8029(17) . ?
Al6 O6 1.8036(17) . ?
O1 C1 1.508(3) . ?
O2 C5 1.501(3) . ?
O3 C9 1.488(3) . ?
O5 C17 1.491(3) . ?
O6 C21 1.499(3) . ?
C1 C2 1.510(4) . ?
C2 C3 1.488(4) . ?
C3 C4 1.538(4) . ?
C5 C6 1.507(3) . ?
C6 C7 1.534(3) . ?
C7 C8 1.515(4) . ?
C9 C10 1.515(3) . ?
C10 C11 1.514(3) . ?
C11 C12 1.515(4) . ?
O4 C13 1.510(3) . ?
C13 C14B 1.514(8) . ?
C13 C14A 1.533(5) . ?
C14A C15A 1.507(6) . ?
C15A C16A 1.531(7) . ?
C14B C15B 1.506(10) . ?
C15B C16B 1.531(12) . ?
C17 C18 1.510(4) . ?
C18 C19 1.512(4) . ?
C19 C20 1.522(4) . ?
C21 C22 1.513(3) . ?
C22 C23 1.532(3) . ?
C23 C24 1.511(4) . ?
